data_1555467
loop_
_publ_author_name
'Zhao, Jidong'
'Liu, Jun'
'Xie, Xin'
'Li, Shi'
'Liu, Yuanhong'

_publ_section_title
;
 Gold-Catalyzed Synthesis of Tropone and Its Analogues via Oxidative Ring
 Expansion of Alkynyl Quinols.
;
_journal_issue 23
_journal_name_full 'Organic letters'
_journal_page_first 5926
_journal_page_last 5929
_journal_paper_doi 10.1021/acs.orglett.5b03160
_journal_volume 17
_journal_year 2015
_chemical_absolute_configuration rmad
_chemical_formula_moiety 'C20 H14 O2'
_chemical_formula_sum 'C20 H14 O2'
_chemical_formula_weight 286.31
_space_group_crystal_system orthorhombic
_space_group_IT_number 19
_space_group_name_Hall 'P 2ac 2ab'
_space_group_name_H-M_alt 'P 21 21 21'
_atom_sites_solution_hydrogens geom
_atom_sites_solution_primary direct
_audit_creation_date 2015-05-21
_audit_creation_method
;
Olex2 1.2
(compiled 2015.01.26 svn.r3150 for OlexSys, GUI svn.r4998)
;
_cell_angle_alpha 90
_cell_angle_beta 90
_cell_angle_gamma 90
_cell_formula_units_Z 4
_cell_length_a 7.3238(8)
_cell_length_b 9.8140(11)
_cell_length_c 19.747(2)
_cell_measurement_reflns_used 1891
_cell_measurement_temperature 130
_cell_measurement_theta_max 24.68
_cell_measurement_theta_min 2.32
_cell_volume 1419.3(3)
_computing_cell_refinement 'SAINT v7.68A (Bruker, 2009)'
_computing_data_reduction 'SAINT v7.68A (Bruker, 2009)'
_computing_molecular_graphics 'Olex2 (Dolomanov et al., 2009)'
_computing_publication_material 'Olex2 (Dolomanov et al., 2009)'
_computing_structure_refinement 'XL (Sheldrick, 2008)'
_computing_structure_solution 'ShelXS (Sheldrick, 2008)'
_diffrn_ambient_temperature 130
_diffrn_measured_fraction_theta_full 0.999
_diffrn_measured_fraction_theta_max 0.998
_diffrn_measurement_device_type 'Bruker APEX-II CCD'
_diffrn_measurement_method '\f and \w scans'
_diffrn_radiation_monochromator graphite
_diffrn_radiation_type MoK\a
_diffrn_radiation_wavelength 0.71073
_diffrn_reflns_av_R_equivalents 0.0517
_diffrn_reflns_av_unetI/netI 0.0602
_diffrn_reflns_Laue_measured_fraction_full 0.999
_diffrn_reflns_Laue_measured_fraction_max 0.998
_diffrn_reflns_limit_h_max 9
_diffrn_reflns_limit_h_min -10
_diffrn_reflns_limit_k_max 14
_diffrn_reflns_limit_k_min -14
_diffrn_reflns_limit_l_max 28
_diffrn_reflns_limit_l_min -27
_diffrn_reflns_number 14467
_diffrn_reflns_point_group_measured_fraction_full 1.000
_diffrn_reflns_point_group_measured_fraction_max 0.998
_diffrn_reflns_theta_full 26.000
_diffrn_reflns_theta_max 30.583
_diffrn_reflns_theta_min 2.063
_diffrn_standards_number 0
_exptl_absorpt_coefficient_mu 0.086
_exptl_absorpt_correction_T_max 0.7461
_exptl_absorpt_correction_T_min 0.6249
_exptl_absorpt_correction_type multi-scan
_exptl_absorpt_process_details
;
SADABS-2008/1 (Bruker,2008) was used for absorption correction.
wR2(int) was 0.0580 before and 0.0521 after correction.
The Ratio of minimum to maximum transmission is 0.8376.
The \l/2 correction factor is 0.0015.
;
_exptl_crystal_density_diffrn 1.340
_exptl_crystal_description block
_exptl_crystal_F_000 600
_exptl_crystal_size_max 0.2
_exptl_crystal_size_mid 0.15
_exptl_crystal_size_min 0.08
_refine_diff_density_max 0.184
_refine_diff_density_min -0.180
_refine_diff_density_rms 0.040
_refine_ls_abs_structure_details
;
 Flack x determined using 1027 quotients [(I+)-(I-)]/[(I+)+(I-)]
 (Parsons, Flack and Wagner, Acta Cryst. B69 (2013) 249-259).
;
_refine_ls_abs_structure_Flack 0.4(8)
_refine_ls_extinction_method none
_refine_ls_goodness_of_fit_ref 0.998
_refine_ls_hydrogen_treatment constr
_refine_ls_matrix_type full
_refine_ls_number_parameters 199
_refine_ls_number_reflns 4358
_refine_ls_number_restraints 0
_refine_ls_restrained_S_all 0.998
_refine_ls_R_factor_all 0.0784
_refine_ls_R_factor_gt 0.0491
_refine_ls_shift/su_max 0.000
_refine_ls_shift/su_mean 0.000
_refine_ls_structure_factor_coef Fsqd
_refine_ls_weighting_details 'w=1/[\s^2^(Fo^2^)+(0.0464P)^2^] where P=(Fo^2^+2Fc^2^)/3'
_refine_ls_weighting_scheme calc
_refine_ls_wR_factor_gt 0.0937
_refine_ls_wR_factor_ref 0.1054
_reflns_Friedel_coverage 0.745
_reflns_Friedel_fraction_full 1.000
_reflns_Friedel_fraction_max 0.997
_reflns_number_gt 3148
_reflns_number_total 4358
_reflns_threshold_expression 'I > 2\s(I)'
_cod_data_source_file ol5b03160_si_005.cif
_cod_data_source_block mo_dm15412_0m
_cod_database_code 1555467
_shelxl_version_number 2014-3
_shelx_space_group_comment
;
The symmetry employed for this shelxl refinement is uniquely defined
by the following loop, which should always be used as a source of
symmetry information in preference to the above space-group names.
They are only intended as comments.
;
_shelx_estimated_absorpt_t_max 0.993
_shelx_estimated_absorpt_t_min 0.983
_olex2_refinement_description
;
1. Fixed Uiso
 At 1.2 times of:
  All C(H) groups
2.a Aromatic/amide H refined with riding coordinates:
 C2(H2), C3(H3), C5(H5), C6(H6), C10(H10), C11(H11), C12(H12), C13(H13),
 C14(H14), C16(H16), C17(H17), C18(H18), C19(H19), C20(H20)
;
_olex2_submission_special_instructions 'No special instructions were received'

loop_
_space_group_symop_operation_xyz
'x, y, z'
'x+1/2, -y+1/2, -z'
'-x, y+1/2, -z+1/2'
'-x+1/2, -y, z+1/2'

loop_
_atom_site_label
_atom_site_type_symbol
_atom_site_fract_x
_atom_site_fract_y
_atom_site_fract_z
_atom_site_U_iso_or_equiv
_atom_site_adp_type
_atom_site_occupancy
_atom_site_site_symmetry_order
_atom_site_calc_flag
_atom_site_refinement_flags_posn
O1 O -0.8456(2) -0.39479(17) -0.21330(8) 0.0363(4) Uani 1 1 d .
O2 O -1.0855(2) -0.16949(18) -0.10277(9) 0.0467(5) Uani 1 1 d .
C1 C -0.8257(3) -0.4394(2) -0.15526(11) 0.0276(5) Uani 1 1 d .
C2 C -0.7481(3) -0.5742(2) -0.14570(11) 0.0300(5) Uani 1 1 d .
H2 H -0.6902 -0.6108 -0.1847 0.036 Uiso 1 1 calc R
C3 C -0.7442(3) -0.6564(2) -0.09096(11) 0.0294(5) Uani 1 1 d .
H3 H -0.6884 -0.7425 -0.0986 0.035 Uiso 1 1 calc R
C4 C -0.8096(3) -0.6362(2) -0.02333(11) 0.0271(5) Uani 1 1 d .
C5 C -0.8768(3) -0.5169(2) 0.00120(11) 0.0310(5) Uani 1 1 d .
H5 H -0.9115 -0.5181 0.0475 0.037 Uiso 1 1 calc R
C6 C -0.9026(3) -0.3904(2) -0.03268(11) 0.0311(5) Uani 1 1 d .
H6 H -0.9434 -0.3187 -0.0041 0.037 Uiso 1 1 calc R
C7 C -0.8795(3) -0.3536(2) -0.09806(11) 0.0276(5) Uani 1 1 d .
C8 C -0.9340(3) -0.2112(2) -0.11733(11) 0.0308(5) Uani 1 1 d .
C9 C -0.7991(3) -0.1215(2) -0.15182(11) 0.0273(5) Uani 1 1 d .
C10 C -0.6123(3) -0.1487(2) -0.14999(11) 0.0308(5) Uani 1 1 d .
H10 H -0.5688 -0.2284 -0.1280 0.037 Uiso 1 1 calc R
C11 C -0.4903(3) -0.0602(3) -0.18009(11) 0.0358(6) Uani 1 1 d .
H11 H -0.3630 -0.0782 -0.1782 0.043 Uiso 1 1 calc R
C12 C -0.5541(4) 0.0552(3) -0.21307(12) 0.0394(6) Uani 1 1 d .
H12 H -0.4703 0.1164 -0.2337 0.047 Uiso 1 1 calc R
C13 C -0.7399(4) 0.0815(2) -0.21607(11) 0.0359(6) Uani 1 1 d .
H13 H -0.7834 0.1597 -0.2393 0.043 Uiso 1 1 calc R
C14 C -0.8614(3) -0.0058(2) -0.18533(10) 0.0318(5) Uani 1 1 d .
H14 H -0.9885 0.0130 -0.1870 0.038 Uiso 1 1 calc R
C15 C -0.7998(3) -0.7550(2) 0.02300(10) 0.0271(5) Uani 1 1 d .
C16 C -0.7510(3) -0.7388(2) 0.09103(11) 0.0311(5) Uani 1 1 d .
H16 H -0.7217 -0.6507 0.1078 0.037 Uiso 1 1 calc R
C17 C -0.7450(3) -0.8497(3) 0.13423(11) 0.0362(6) Uani 1 1 d .
H17 H -0.7117 -0.8375 0.1803 0.043 Uiso 1 1 calc R
C18 C -0.7873(3) -0.9781(3) 0.11040(12) 0.0379(6) Uani 1 1 d .
H18 H -0.7829 -1.0543 0.1400 0.046 Uiso 1 1 calc R
C19 C -0.8360(3) -0.9957(3) 0.04341(13) 0.0377(6) Uani 1 1 d .
H19 H -0.8653 -1.0841 0.0271 0.045 Uiso 1 1 calc R
C20 C -0.8426(3) -0.8854(2) -0.00013(12) 0.0311(5) Uani 1 1 d .
H20 H -0.8764 -0.8986 -0.0461 0.037 Uiso 1 1 calc R

loop_
_atom_site_aniso_label
_atom_site_aniso_U_11
_atom_site_aniso_U_22
_atom_site_aniso_U_33
_atom_site_aniso_U_23
_atom_site_aniso_U_13
_atom_site_aniso_U_12
O1 0.0467(10) 0.0365(9) 0.0257(8) -0.0017(7) -0.0071(8) 0.0000(8)
O2 0.0371(10) 0.0458(11) 0.0572(12) 0.0109(9) 0.0133(9) 0.0122(9)
C1 0.0241(10) 0.0314(12) 0.0273(11) -0.0031(9) -0.0005(9) -0.0042(9)
C2 0.0323(12) 0.0330(12) 0.0247(10) -0.0062(9) 0.0025(10) -0.0019(10)
C3 0.0290(11) 0.0306(12) 0.0285(11) -0.0041(9) -0.0003(10) 0.0016(10)
C4 0.0256(10) 0.0310(12) 0.0246(10) -0.0014(9) -0.0023(9) -0.0007(9)
C5 0.0360(12) 0.0328(12) 0.0243(10) -0.0029(9) 0.0027(10) 0.0006(11)
C6 0.0345(12) 0.0284(12) 0.0304(12) -0.0060(9) 0.0034(10) -0.0006(10)
C7 0.0263(11) 0.0264(11) 0.0299(11) -0.0020(9) 0.0009(9) 0.0000(9)
C8 0.0320(12) 0.0325(12) 0.0278(11) -0.0021(10) -0.0008(10) 0.0012(10)
C9 0.0349(12) 0.0270(11) 0.0199(10) -0.0035(9) -0.0001(9) 0.0007(9)
C10 0.0350(12) 0.0331(12) 0.0241(11) -0.0047(10) -0.0027(10) -0.0008(10)
C11 0.0356(13) 0.0443(15) 0.0276(11) -0.0060(11) -0.0009(10) -0.0068(11)
C12 0.0528(16) 0.0389(14) 0.0265(12) -0.0054(11) 0.0023(12) -0.0176(12)
C13 0.0540(15) 0.0296(12) 0.0241(11) -0.0028(9) 0.0007(11) -0.0013(12)
C14 0.0405(13) 0.0300(12) 0.0248(10) -0.0051(9) 0.0012(10) 0.0034(11)
C15 0.0234(11) 0.0302(12) 0.0277(11) -0.0001(9) 0.0006(9) 0.0042(9)
C16 0.0268(11) 0.0385(13) 0.0282(11) -0.0022(9) -0.0001(10) 0.0026(10)
C17 0.0318(12) 0.0496(15) 0.0271(12) 0.0035(11) -0.0005(10) 0.0056(12)
C18 0.0371(14) 0.0427(15) 0.0340(13) 0.0086(11) 0.0035(10) 0.0092(11)
C19 0.0423(14) 0.0315(13) 0.0394(13) 0.0017(10) 0.0028(12) 0.0051(12)
C20 0.0324(12) 0.0327(12) 0.0282(11) -0.0023(9) 0.0006(10) 0.0045(11)

loop_
_atom_type_symbol
_atom_type_description
_atom_type_scat_dispersion_real
_atom_type_scat_dispersion_imag
_atom_type_scat_source
C C 0.0033 0.0016 'International Tables Vol C Tables 4.2.6.8 and 6.1.1.4'
H H 0.0000 0.0000 'International Tables Vol C Tables 4.2.6.8 and 6.1.1.4'
O O 0.0106 0.0060 'International Tables Vol C Tables 4.2.6.8 and 6.1.1.4'

loop_
_geom_angle_atom_site_label_1
_geom_angle_atom_site_label_2
_geom_angle_atom_site_label_3
_geom_angle
O1 C1 C2 119.3(2)
O1 C1 C7 118.7(2)
C2 C1 C7 121.95(19)
C1 C2 H2 114.4
C3 C2 C1 131.1(2)
C3 C2 H2 114.4
C2 C3 H3 114.5
C2 C3 C4 131.1(2)
C4 C3 H3 114.5
C3 C4 C15 116.8(2)
C5 C4 C3 124.9(2)
C5 C4 C15 118.33(19)
C4 C5 H5 115.4
C4 C5 C6 129.2(2)
C6 C5 H5 115.4
C5 C6 H6 114.1
C7 C6 C5 131.7(2)
C7 C6 H6 114.1
C1 C7 C8 114.28(19)
C6 C7 C1 128.2(2)
C6 C7 C8 117.2(2)
O2 C8 C7 119.7(2)
O2 C8 C9 120.9(2)
C9 C8 C7 119.3(2)
C10 C9 C8 121.7(2)
C14 C9 C8 118.9(2)
C14 C9 C10 119.4(2)
C9 C10 H10 119.9
C11 C10 C9 120.2(2)
C11 C10 H10 119.9
C10 C11 H11 120.1
C10 C11 C12 119.8(2)
C12 C11 H11 120.1
C11 C12 H12 119.9
C13 C12 C11 120.2(2)
C13 C12 H12 119.9
C12 C13 H13 120.0
C14 C13 C12 120.0(2)
C14 C13 H13 120.0
C9 C14 H14 119.8
C13 C14 C9 120.4(2)
C13 C14 H14 119.8
C16 C15 C4 121.0(2)
C20 C15 C4 120.54(19)
C20 C15 C16 118.4(2)
C15 C16 H16 119.6
C17 C16 C15 120.7(2)
C17 C16 H16 119.6
C16 C17 H17 120.0
C18 C17 C16 120.1(2)
C18 C17 H17 120.0
C17 C18 H18 120.0
C17 C18 C19 119.9(2)
C19 C18 H18 120.0
C18 C19 H19 119.8
C18 C19 C20 120.4(2)
C20 C19 H19 119.8
C15 C20 H20 119.8
C19 C20 C15 120.5(2)
C19 C20 H20 119.8

loop_
_geom_bond_atom_site_label_1
_geom_bond_atom_site_label_2
_geom_bond_distance
O1 C1 1.236(3)
O2 C8 1.217(3)
C1 C2 1.452(3)
C1 C7 1.463(3)
C2 H2 0.9500
C2 C3 1.349(3)
C3 H3 0.9500
C3 C4 1.433(3)
C4 C5 1.360(3)
C4 C15 1.483(3)
C5 H5 0.9500
C5 C6 1.423(3)
C6 H6 0.9500
C6 C7 1.351(3)
C7 C8 1.502(3)
C8 C9 1.488(3)
C9 C10 1.395(3)
C9 C14 1.391(3)
C10 H10 0.9500
C10 C11 1.381(3)
C11 H11 0.9500
C11 C12 1.387(4)
C12 H12 0.9500
C12 C13 1.386(4)
C13 H13 0.9500
C13 C14 1.376(3)
C14 H14 0.9500
C15 C16 1.399(3)
C15 C20 1.395(3)
C16 H16 0.9500
C16 C17 1.384(3)
C17 H17 0.9500
C17 C18 1.380(4)
C18 H18 0.9500
C18 C19 1.381(3)
C19 H19 0.9500
C19 C20 1.383(3)
C20 H20 0.9500

loop_
_geom_torsion_atom_site_label_1
_geom_torsion_atom_site_label_2
_geom_torsion_atom_site_label_3
_geom_torsion_atom_site_label_4
_geom_torsion
O1 C1 C2 C3 -165.4(2)
O1 C1 C7 C6 166.1(2)
O1 C1 C7 C8 -6.9(3)
O2 C8 C9 C10 159.3(2)
O2 C8 C9 C14 -19.2(3)
C1 C2 C3 C4 -2.5(4)
C1 C7 C8 O2 121.8(2)
C1 C7 C8 C9 -60.3(3)
C2 C1 C7 C6 -14.6(4)
C2 C1 C7 C8 172.4(2)
C2 C3 C4 C5 -7.1(4)
C2 C3 C4 C15 173.8(2)
C3 C4 C5 C6 1.9(4)
C3 C4 C15 C16 140.8(2)
C3 C4 C15 C20 -40.3(3)
C4 C5 C6 C7 4.5(4)
C4 C15 C16 C17 179.0(2)
C4 C15 C20 C19 -179.0(2)
C5 C4 C15 C16 -38.3(3)
C5 C4 C15 C20 140.5(2)
C5 C6 C7 C1 2.7(4)
C5 C6 C7 C8 175.5(2)
C6 C7 C8 O2 -51.9(3)
C6 C7 C8 C9 125.9(2)
C7 C1 C2 C3 15.3(4)
C7 C8 C9 C10 -18.5(3)
C7 C8 C9 C14 163.05(19)
C8 C9 C10 C11 -177.2(2)
C8 C9 C14 C13 178.1(2)
C9 C10 C11 C12 -0.9(3)
C10 C9 C14 C13 -0.4(3)
C10 C11 C12 C13 -0.2(4)
C11 C12 C13 C14 1.1(4)
C12 C13 C14 C9 -0.7(3)
C14 C9 C10 C11 1.2(3)
C15 C4 C5 C6 -179.0(2)
C15 C16 C17 C18 0.0(4)
C16 C15 C20 C19 -0.2(3)
C16 C17 C18 C19 -0.1(4)
C17 C18 C19 C20 0.1(4)
C18 C19 C20 C15 0.1(4)
C20 C15 C16 C17 0.1(3)
